data_7712393
loop_
_publ_author_name
'Lv, Hongxiao'
'Fan, Liming'
'Hu, Tuoping'
'Jiao, Chenxu'
'Zhang, Xiutang'

_publ_section_title
;
 A highly robust cluster-based indium(III)-organic framework with
 efficient catalytic activity in cycloaddition of CO<sub>2</sub> and
 Knoevenagel condensation.
;
_journal_name_full 'Dalton transactions (Cambridge, England : 2003)'
_journal_paper_doi 10.1039/d2dt04043c
_journal_year 2023
_chemical_formula_moiety '0.17(C348 H162 In24 N12 O156)'
_chemical_formula_sum 'C58 H27 In4 N2 O26'
_chemical_formula_weight 1627.09
_space_group_crystal_system hexagonal
_space_group_IT_number 193
_space_group_name_Hall '-P 6c 2'
_space_group_name_H-M_alt 'P 63/m c m'
_atom_sites_solution_hydrogens geom
_atom_sites_solution_primary dual
_audit_block_doi 10.5517/ccdc.csd.cc2d8zk7
_audit_creation_date 2022-10-11
_audit_creation_method
;
Olex2 1.3
(compiled 2020.11.12 svn.r5f609507 for OlexSys, GUI svn.r6408)
;
_audit_update_record
;
2022-10-15 deposited with the CCDC.	2023-02-08 downloaded from the CCDC.
;
_cell_angle_alpha 90
_cell_angle_beta 90
_cell_angle_gamma 120
_cell_formula_units_Z 6
_cell_length_a 22.1330(2)
_cell_length_b 22.1330(2)
_cell_length_c 38.3955(3)
_cell_measurement_reflns_used 26293
_cell_measurement_temperature 298
_cell_measurement_theta_max 76.3340
_cell_measurement_theta_min 3.2180
_cell_volume 16288.9(2)
_computing_cell_refinement 'CrysAlisPro 1.171.41.119a (Rigaku OD, 2021)'
_computing_data_collection 'CrysAlisPro 1.171.41.119a (Rigaku OD, 2021)'
_computing_data_reduction 'CrysAlisPro 1.171.41.119a (Rigaku OD, 2021)'
_computing_molecular_graphics 'Olex2 1.3 (Dolomanov et al., 2009)'
_computing_publication_material 'Olex2 1.3 (Dolomanov et al., 2009)'
_computing_structure_refinement 'ShelXL (Sheldrick, 2015)'
_computing_structure_solution 'ShelXT (Sheldrick, 2015)'
_diffrn_ambient_temperature 298.0
_diffrn_detector 'Hybrid Pixel Array Detector'
_diffrn_detector_area_resol_mean 10.0000
_diffrn_detector_type HyPix
_diffrn_measured_fraction_theta_full 0.998
_diffrn_measured_fraction_theta_max 0.998
_diffrn_measurement_details
;
List of Runs (angles in degrees, time in seconds):

  # Type    Start    End  Width  t~exp~   \w     \q     \k     \f   Frames
#--------------------------------------------------------------------------
  1  \w     95.00 173.00   1.00    2.20    --  106.49 125.00  30.00   78
  2  \w    103.00 178.00   1.00    2.20    --  106.49 111.00  64.00   75
  3  \w    105.00 178.00   1.00    2.20    --  106.49 108.00 170.00   73
  4  \w   -155.00 -75.00   1.00    2.20    --  -86.25-122.00 -42.00   80
  5  \w    -33.00  27.00   1.00    0.30    --  -48.45  27.00 -26.00   60
  6  \w    -27.00  27.00   1.00    0.30    --  -48.45  19.00 120.00   54
  7  \w     34.00 104.00   1.00    2.20    --  106.49 -77.00   0.00   70
  8  \w     40.00  66.00   1.00    2.20    --  106.49 -57.00 -60.00   26
  9  \w     38.00  64.00   1.00    2.20    --  106.49 -57.00-150.00   26
;
_diffrn_measurement_device 'four-circle diffractometer'
_diffrn_measurement_device_type 'XtaLAB Synergy, Dualflex, HyPix'
_diffrn_measurement_method '\w scans'
_diffrn_orient_matrix_type 'CrysAlisPro convention (1999,Acta A55,543-557)'
_diffrn_orient_matrix_UB_11 0.0392345000
_diffrn_orient_matrix_UB_12 0.0798202000
_diffrn_orient_matrix_UB_13 -0.0047561000
_diffrn_orient_matrix_UB_21 0.0644668000
_diffrn_orient_matrix_UB_22 -0.0024217000
_diffrn_orient_matrix_UB_23 -0.0131752000
_diffrn_orient_matrix_UB_31 -0.0275651000
_diffrn_orient_matrix_UB_32 -0.0092955000
_diffrn_orient_matrix_UB_33 -0.0376115000
_diffrn_radiation_monochromator mirror
_diffrn_radiation_probe x-ray
_diffrn_radiation_type CuK\a
_diffrn_radiation_wavelength 1.54184
_diffrn_reflns_av_R_equivalents 0.0608
_diffrn_reflns_av_unetI/netI 0.0269
_diffrn_reflns_Laue_measured_fraction_full 0.998
_diffrn_reflns_Laue_measured_fraction_max 0.998
_diffrn_reflns_limit_h_max 26
_diffrn_reflns_limit_h_min -26
_diffrn_reflns_limit_k_max 26
_diffrn_reflns_limit_k_min -18
_diffrn_reflns_limit_l_max 26
_diffrn_reflns_limit_l_min -45
_diffrn_reflns_number 56392
_diffrn_reflns_point_group_measured_fraction_full 0.998
_diffrn_reflns_point_group_measured_fraction_max 0.998
_diffrn_reflns_theta_full 67.063
_diffrn_reflns_theta_max 67.063
_diffrn_reflns_theta_min 3.258
_diffrn_source 'micro-focus sealed X-ray tube'
_diffrn_source_type 'PhotonJet (Cu) X-ray Source'
_exptl_absorpt_coefficient_mu 7.127
_exptl_absorpt_correction_T_max 1.00000
_exptl_absorpt_correction_T_min 0.40647
_exptl_absorpt_correction_type multi-scan
_exptl_absorpt_process_details
;
CrysAlisPro 1.171.41.119a (Rigaku Oxford Diffraction, 2021)
Empirical absorption correction using spherical harmonics,
implemented in SCALE3 ABSPACK scaling algorithm.
;
_exptl_crystal_colour 'clear light yellow'
_exptl_crystal_colour_lustre clear
_exptl_crystal_colour_modifier light
_exptl_crystal_colour_primary yellow
_exptl_crystal_density_diffrn 0.995
_exptl_crystal_description block
_exptl_crystal_F_000 4758
_exptl_crystal_size_max 0.23
_exptl_crystal_size_mid 0.06
_exptl_crystal_size_min 0.06
_refine_diff_density_max 1.056
_refine_diff_density_min -0.974
_refine_diff_density_rms 0.097
_refine_ls_extinction_method none
_refine_ls_goodness_of_fit_ref 1.048
_refine_ls_hydrogen_treatment constr
_refine_ls_matrix_type full
_refine_ls_number_parameters 270
_refine_ls_number_reflns 5172
_refine_ls_number_restraints 163
_refine_ls_restrained_S_all 1.045
_refine_ls_R_factor_all 0.0592
_refine_ls_R_factor_gt 0.0572
_refine_ls_shift/su_max 0.001
_refine_ls_shift/su_mean 0.000
_refine_ls_structure_factor_coef Fsqd
_refine_ls_weighting_details 'w=1/[\s^2^(Fo^2^)+(0.0643P)^2^+76.6842P] where P=(Fo^2^+2Fc^2^)/3'
_refine_ls_weighting_scheme calc
_refine_ls_wR_factor_gt 0.1438
_refine_ls_wR_factor_ref 0.1452
_reflns_Friedel_coverage 0.000
_reflns_number_gt 4898
_reflns_number_total 5172
_reflns_threshold_expression 'I > 2\s(I)'
_cod_data_source_file d2dt04043c2.cif
_cod_data_source_block 0329a30
_cod_original_cell_volume 16288.8(3)
_cod_database_code 7712393
_shelx_shelxl_version_number 2018/3
_chemical_oxdiff_formula EuCNO
_shelx_space_group_comment
;
The symmetry employed for this shelxl refinement is uniquely defined
by the following loop, which should always be used as a source of
symmetry information in preference to the above space-group names.
They are only intended as comments.
;
_shelx_estimated_absorpt_t_max 0.674
_shelx_estimated_absorpt_t_min 0.291
_diffrn_oxdiff_digest_frames
;
015a41a34abf3e983e7bc42b4ea465fb20005422d45
;
_reflns_odcompleteness_completeness 99.95
_reflns_odcompleteness_iscentric 1
_reflns_odcompleteness_theta 66.97
_olex2_refinement_description
;
1. Restrained distances
 C13-C14 = C16-C17 = C17-C18
 1.37 with sigma of 0.02
 C13-C18
 1.38 with sigma of 0.02
 C14-C15 = C15-C16
 1.36 with sigma of 0.02
 C19-O2
 1.22 with sigma of 0.02
 C19-C20
 1.36 with sigma of 0.02
 C13-C17
 2.38 with sigma of 0.04
 C14-C16
 2.36 with sigma of 0.04
 C13-C15 = C15-C17 = C16-C18
 2.37 with sigma of 0.04
 C13-C14 \\sim C14-C15 \\sim C15-C16 \\sim C16-C17 \\sim C17-C18 \\sim C18-C13
 with sigma of 0.02
 C13-C17 \\sim C13-C15 \\sim C17-C15 \\sim C16-C14 \\sim C16-C18 \\sim C18-C14
 with sigma of 0.04
2. Restrained planarity
 C13, C14, C15, C16, C17, C18
 with sigma of 0.1
3. Uiso/Uaniso restraints and constraints
C9 \\sim C13 \\sim C14 \\sim C15 \\sim C16 \\sim C17 \\sim C18 \\sim O3 \\sim
O7: within 1.7A with sigma of 0.004 and sigma for terminal atoms of 0.008
within 1.7A
C19 \\sim O2 \\sim C20: within 1.7A with sigma of 0.004 and sigma for terminal
atoms of 0.004 within 1.7A
Uanis(O1) \\sim Ueq: with sigma of 0.002 and sigma for terminal atoms of 0.001
4. Rigid body (RIGU) restrains
 C13, C14, C15, C16, C17, C18
 with sigma for 1-2 distances of 0.004 and sigma for 1-3 distances of 0.004
 C19, O2, C20
 with sigma for 1-2 distances of 0.004 and sigma for 1-3 distances of 0.004
5. Others
 Sof(O7)=1-FVAR(1)
 Sof(O3)=FVAR(1)
 Fixed Sof: C13(0.5) C14(0.5) H14(0.5) C15(0.5) H15(0.5) C16(0.25) C17(0.5)
 H17(0.5) C18(0.5) H18(0.5) C19(0.25) O2(0.5) C20(0.25) H20A(0.25) H20B(0.25)
 H20C(0.25)
6.a Aromatic/amide H refined with riding coordinates:
 C3(H3), C8(H8), C10(H10), C11(H11), C14(H14), C15(H15), C17(H17), C18(H18)
6.b Idealised Me refined as rotating group:
 C20(H20A,H20B,H20C)
;
_smtbx_masks_void_probe_radius 1.2
_smtbx_masks_void_truncation_radius 1.2
_olex2_submission_special_instructions 'No special instructions were received'
_oxdiff_exptl_absorpt_empirical_details
;
Empirical correction (ABSPACK) includes:
- Absorption correction using spherical harmonics
- Frame scaling
;
_oxdiff_exptl_absorpt_empirical_full_max 1.994
_oxdiff_exptl_absorpt_empirical_full_min 0.627

loop_
_space_group_symop_operation_xyz
'x, y, z'
'-y, x-y, z'
'-x+y, -x, z'
'-x, -y, z+1/2'
'y, -x+y, z+1/2'
'x-y, x, z+1/2'
'y, x, -z+1/2'
'x-y, -y, -z+1/2'
'-x, -x+y, -z+1/2'
'-y, -x, -z'
'-x+y, y, -z'
'x, x-y, -z'
'-x, -y, -z'
'y, -x+y, -z'
'x-y, x, -z'
'x, y, -z-1/2'
'-y, x-y, -z-1/2'
'-x+y, -x, -z-1/2'
'-y, -x, z-1/2'
'-x+y, y, z-1/2'
'x, x-y, z-1/2'
'y, x, z'
'x-y, -y, z'
'-x, -x+y, z'

loop_
_atom_site_label
_atom_site_type_symbol
_atom_site_fract_x
_atom_site_fract_y
_atom_site_fract_z
_atom_site_U_iso_or_equiv
_atom_site_adp_type
_atom_site_occupancy
_atom_site_site_symmetry_order
_atom_site_calc_flag
_atom_site_refinement_flags_posn
_atom_site_refinement_flags_adp
_atom_site_refinement_flags_occupancy
_atom_site_disorder_assembly
_atom_site_disorder_group
In1 In 0.47793(3) 0.57863(3) 0.750000 0.03840(16) Uani 1 2 d S T P . .
In2 In 0.54616(3) 0.54616(3) 0.65624(2) 0.04342(18) Uani 1 2 d S T P . .
O1 O 0.52770(19) 0.52770(19) 0.78418(10) 0.0234(8) Uani 1 2 d S TU P . .
O4 O 0.4901(2) 0.92096(18) 0.65914(9) 0.0406(8) Uani 1 1 d . . . . .
O6 O 0.4971(2) 0.8858(2) 0.71244(9) 0.0517(10) Uani 1 1 d . . . . .
N1 N 0.6385(3) 1.000000 0.63364(14) 0.0430(14) Uani 1 2 d S T P . .
O8 O 0.4969(3) 0.6595(2) 0.70672(12) 0.0686(12) Uani 1 1 d . . . . .
C1 C 0.6101(4) 1.000000 0.56248(17) 0.0421(17) Uani 1 2 d S T P . .
C2 C 0.5084(3) 0.8907(2) 0.68044(12) 0.0365(11) Uani 1 1 d . . . . .
C3 C 0.5309(3) 0.7914(3) 0.68129(14) 0.0452(13) Uani 1 1 d . . . . .
H3 H 0.506300 0.777655 0.702143 0.054 Uiso 1 1 calc R . . . .
C4 C 0.5817(3) 0.8743(3) 0.63460(13) 0.0460(13) Uani 1 1 d . . . . .
C5 C 0.5431(3) 0.8531(3) 0.66542(12) 0.0402(12) Uani 1 1 d . . . . .
C6 C 0.6013(3) 0.9403(3) 0.61590(12) 0.0433(12) Uani 1 1 d . . . . .
C7 C 0.5546(4) 0.7504(3) 0.66666(15) 0.0541(15) Uani 1 1 d . . . . .
O9 O 0.3843(5) 0.6112(5) 0.750000 0.090(2) Uani 1 2 d S T P . .
C8 C 0.5867(3) 0.9386(3) 0.58102(13) 0.0479(13) Uani 1 1 d . . . . .
H8 H 0.560959 0.895929 0.569780 0.057 Uiso 1 1 calc R . . . .
C9 C 0.5641(5) 1.000000 0.4148(2) 0.0626(17) Uani 1 2 d S TU P . .
C10 C 0.6048(5) 0.8317(4) 0.62025(17) 0.072(2) Uani 1 1 d . . . . .
H10 H 0.629726 0.844867 0.599468 0.086 Uiso 1 1 calc R . . . .
C11 C 0.5916(5) 0.7704(4) 0.63613(17) 0.080(2) Uani 1 1 d . . . . .
H11 H 0.607684 0.742769 0.626163 0.096 Uiso 1 1 calc R . . . .
C12 C 0.5394(4) 0.6816(3) 0.68248(16) 0.0565(16) Uani 1 1 d . . . . .
O5 O 0.5705(3) 0.6522(2) 0.67003(13) 0.0748(14) Uani 1 1 d . . . . .
C13 C 0.5967(7) 1.0007(8) 0.52459(17) 0.0533(16) Uani 0.5 1 d D U . A -1
C14 C 0.5877(6) 0.9456(6) 0.5039(2) 0.0597(19) Uani 0.5 1 d D U . A -1
H14 H 0.588985 0.908231 0.514144 0.072 Uiso 0.5 1 calc R . . A -1
C15 C 0.5769(7) 0.9445(6) 0.4688(2) 0.061(2) Uani 0.5 1 d D U . A -1
H15 H 0.570276 0.906552 0.455491 0.074 Uiso 0.5 1 calc R . . A -1
C16 C 0.5760(7) 1.0001(8) 0.45325(18) 0.0570(15) Uani 0.5 1 d DS TU P A -1
C17 C 0.5858(8) 1.0561(6) 0.4733(2) 0.0567(19) Uani 0.5 1 d D U . A -1
H17 H 0.585539 1.093786 0.462723 0.068 Uiso 0.5 1 calc R . . A -1
C18 C 0.5961(7) 1.0568(6) 0.5089(2) 0.0557(19) Uani 0.5 1 d D U . A -1
H18 H 0.602521 1.094711 0.522175 0.067 Uiso 0.5 1 calc R . . A -1
O3 O 0.5687(10) 1.0523(5) 0.4007(3) 0.063(3) Uani 0.52(2) 1 d . U . A 1
O7 O 0.5485(10) 0.9449(6) 0.3969(3) 0.061(3) Uani 0.48(2) 1 d . U . A 2
C19 C 0.6518(8) 0.6547(12) 0.7467(10) 0.071(3) Uani 0.25 1 d D U . B -1
O2 O 0.5979(4) 0.6584(5) 0.7489(10) 0.067(2) Uani 0.5 1 d D U . B -1
C20 C 0.7226(10) 0.7056(13) 0.7389(6) 0.075(4) Uani 0.25 1 d D U . B -1
H20A H 0.730829 0.704817 0.714435 0.113 Uiso 0.25 1 calc GR . . B -1
H20B H 0.753443 0.694983 0.751732 0.113 Uiso 0.25 1 calc GR . . B -1
H20C H 0.731101 0.751064 0.745427 0.113 Uiso 0.25 1 calc GR . . B -1

loop_
_atom_site_aniso_label
_atom_site_aniso_U_11
_atom_site_aniso_U_22
_atom_site_aniso_U_33
_atom_site_aniso_U_23
_atom_site_aniso_U_13
_atom_site_aniso_U_12
In1 0.0549(3) 0.0440(3) 0.0285(2) 0.000 0.000 0.0339(3)
In2 0.0599(3) 0.0599(3) 0.0344(3) 0.0057(2) 0.0057(2) 0.0478(3)
O1 0.0287(11) 0.0287(11) 0.0254(15) 0.0007(10) 0.0007(10) 0.0238(12)
O4 0.053(2) 0.0333(18) 0.0413(18) 0.0057(15) 0.0018(16) 0.0258(17)
O6 0.075(3) 0.060(2) 0.0320(18) 0.0062(17) 0.0107(18) 0.042(2)
N1 0.055(3) 0.045(4) 0.025(3) 0.000 0.006(2) 0.0226(18)
O8 0.084(3) 0.055(3) 0.072(3) 0.025(2) 0.003(3) 0.039(3)
C1 0.062(4) 0.028(3) 0.026(3) 0.000 0.000(3) 0.0139(17)
C2 0.047(3) 0.024(2) 0.036(3) 0.0024(19) -0.002(2) 0.015(2)
C3 0.069(4) 0.032(3) 0.036(3) 0.006(2) 0.005(2) 0.026(3)
C4 0.071(4) 0.037(3) 0.032(2) 0.004(2) 0.005(2) 0.028(3)
C5 0.054(3) 0.034(3) 0.027(2) 0.0030(19) 0.003(2) 0.018(2)
C6 0.068(4) 0.033(3) 0.030(2) 0.001(2) 0.006(2) 0.026(3)
C7 0.092(5) 0.037(3) 0.041(3) 0.000(2) -0.001(3) 0.038(3)
O9 0.104(6) 0.106(6) 0.093(5) 0.000 0.000 0.076(5)
C8 0.066(4) 0.035(3) 0.031(2) 0.000(2) 0.003(2) 0.017(3)
C9 0.087(3) 0.062(3) 0.031(3) 0.000 -0.010(3) 0.0309(14)
C10 0.124(7) 0.065(4) 0.049(3) 0.016(3) 0.033(4) 0.064(5)
C11 0.153(8) 0.072(5) 0.053(4) 0.008(3) 0.021(4) 0.084(5)
C12 0.079(4) 0.049(3) 0.047(3) 0.009(3) -0.007(3) 0.037(3)
O5 0.113(4) 0.052(3) 0.082(3) -0.009(2) -0.011(3) 0.058(3)
C13 0.092(4) 0.048(3) 0.028(3) -0.004(4) -0.006(3) 0.042(3)
C14 0.097(4) 0.052(3) 0.032(3) -0.005(3) -0.005(3) 0.039(3)
C15 0.097(4) 0.054(3) 0.034(3) -0.005(3) -0.005(3) 0.038(3)
C16 0.089(3) 0.054(3) 0.031(2) -0.003(3) -0.006(3) 0.039(3)
C17 0.091(4) 0.053(3) 0.032(3) 0.000(3) -0.008(3) 0.041(3)
C18 0.091(4) 0.051(3) 0.033(3) -0.003(3) -0.008(3) 0.041(3)
O3 0.091(5) 0.064(3) 0.037(3) 0.000(3) -0.012(4) 0.041(3)
O7 0.095(5) 0.058(4) 0.034(3) -0.003(3) -0.007(4) 0.040(3)
C19 0.072(5) 0.077(6) 0.067(6) 0.028(8) 0.020(9) 0.040(4)
O2 0.070(4) 0.075(4) 0.062(5) 0.029(8) 0.023(9) 0.040(4)
C20 0.076(6) 0.079(7) 0.072(7) 0.028(8) 0.018(8) 0.040(6)

loop_
_atom_type_symbol
_atom_type_description
_atom_type_scat_dispersion_real
_atom_type_scat_dispersion_imag
_atom_type_scat_source
C C 0.0181 0.0091 'International Tables Vol C Tables 4.2.6.8 and 6.1.1.4'
H H 0.0000 0.0000 'International Tables Vol C Tables 4.2.6.8 and 6.1.1.4'
In In 0.0822 5.0449 'International Tables Vol C Tables 4.2.6.8 and 6.1.1.4'
N N 0.0311 0.0180 'International Tables Vol C Tables 4.2.6.8 and 6.1.1.4'
O O 0.0492 0.0322 'International Tables Vol C Tables 4.2.6.8 and 6.1.1.4'

loop_
_geom_angle_atom_site_label_1
_geom_angle_atom_site_label_2
_geom_angle_atom_site_label_3
_geom_angle
_geom_angle_site_symmetry_1
_geom_angle_site_symmetry_3
_geom_angle_publ_flag
O1 In1 O1 68.42(16) 16_557 . ?
O1 In1 O6 74.97(14) . 18_567 ?
O1 In1 O6 115.69(15) 16_557 18_567 ?
O1 In1 O6 115.69(15) . 3_565 ?
O1 In1 O6 74.97(14) 16_557 3_565 ?
O1 In1 O9 142.65(12) . . ?
O1 In1 O9 142.65(12) 16_557 . ?
O1 In1 O2 73.9(6) 16_557 . ?
O1 In1 O2 75.1(5) . . ?
O6 In1 O6 76.08(19) 3_565 18_567 ?
O6 In1 O9 71.6(2) 18_567 . ?
O6 In1 O9 71.6(2) 3_565 . ?
O6 In1 O2 139.6(9) 3_565 . ?
O6 In1 O2 141.6(9) 18_567 . ?
O8 In1 O1 145.84(17) . . ?
O8 In1 O1 91.28(15) 16_557 . ?
O8 In1 O1 145.84(17) 16_557 16_557 ?
O8 In1 O1 91.28(15) . 16_557 ?
O8 In1 O6 139.11(16) 16_557 3_565 ?
O8 In1 O6 139.11(16) . 18_567 ?
O8 In1 O6 82.74(16) . 3_565 ?
O8 In1 O6 82.74(16) 16_557 18_567 ?
O8 In1 O8 91.4(2) 16_557 . ?
O8 In1 O9 68.67(19) 16_557 . ?
O8 In1 O9 68.67(19) . . ?
O8 In1 O2 72.9(7) . . ?
O8 In1 O2 74.4(8) 16_557 . ?
O2 In1 O9 124.8(3) . . ?
O1 In2 O3 152.7(3) 16_557 15_656 ?
O1 In2 O3 152.7(3) 16_557 12_566 ?
O1 In2 O7 152.7(3) 16_557 15_656 ?
O1 In2 O7 152.7(3) 16_557 12_566 ?
O4 In2 O1 79.70(12) 24_655 16_557 ?
O4 In2 O1 79.70(12) 3_565 16_557 ?
O4 In2 O4 84.1(2) 24_655 3_565 ?
O4 In2 O3 107.4(5) 3_565 12_566 ?
O4 In2 O3 75.0(4) 24_655 12_566 ?
O4 In2 O3 75.0(4) 3_565 15_656 ?
O4 In2 O3 107.4(5) 24_655 15_656 ?
O4 In2 O7 122.9(4) 24_655 12_566 ?
O4 In2 O7 122.9(4) 3_565 15_656 ?
O4 In2 O7 87.2(4) 24_655 15_656 ?
O4 In2 O7 87.2(4) 3_565 12_566 ?
O5 In2 O1 83.00(15) . 16_557 ?
O5 In2 O1 82.99(15) 22 16_557 ?
O5 In2 O4 89.87(18) 22 24_655 ?
O5 In2 O4 162.43(16) . 24_655 ?
O5 In2 O4 89.87(18) . 3_565 ?
O5 In2 O4 162.43(16) 22 3_565 ?
O5 In2 O5 91.0(3) . 22 ?
O5 In2 O3 122.6(4) . 12_566 ?
O5 In2 O3 86.8(4) . 15_656 ?
O5 In2 O3 122.6(4) 22 15_656 ?
O5 In2 O3 86.8(4) 22 12_566 ?
O5 In2 O7 109.8(5) . 15_656 ?
O5 In2 O7 73.1(4) 22 15_656 ?
O5 In2 O7 109.8(5) 22 12_566 ?
O5 In2 O7 73.1(4) . 12_566 ?
O3 In2 O3 49.3(5) 15_656 12_566 ?
O7 In2 O3 54.4(3) 12_566 12_566 ?
O7 In2 O3 18.2(3) 15_656 12_566 ?
In1 O1 In1 111.57(16) . 7_556 ?
In2 O1 In1 123.54(8) 16_557 7_556 ?
In2 O1 In1 123.54(8) 16_557 . ?
C2 O4 In2 141.6(3) . 2_665 ?
C2 O6 In1 136.1(4) . 2_665 ?
C6 N1 C6 117.1(6) 23_675 . ?
C12 O8 In1 130.7(4) . . ?
C8 C1 C8 116.4(6) 23_675 . ?
C8 C1 C13 121.3(7) 23_675 . ?
C8 C1 C13 122.3(7) . . ?
O4 C2 O6 126.0(5) . . ?
O4 C2 C5 116.1(4) . . ?
O6 C2 C5 117.7(4) . . ?
C5 C3 H3 119.4 . . ?
C7 C3 H3 119.4 . . ?
C7 C3 C5 121.1(5) . . ?
C5 C4 C6 124.8(5) . . ?
C10 C4 C5 118.5(5) . . ?
C10 C4 C6 116.7(5) . . ?
C3 C5 C2 118.2(4) . . ?
C3 C5 C4 119.2(5) . . ?
C4 C5 C2 122.3(4) . . ?
N1 C6 C4 117.2(4) . . ?
N1 C6 C8 122.8(5) . . ?
C8 C6 C4 119.7(5) . . ?
C3 C7 C12 122.3(5) . . ?
C11 C7 C3 120.0(5) . . ?
C11 C7 C12 117.7(5) . . ?
C1 C8 H8 119.8 . . ?
C6 C8 C1 120.5(5) . . ?
C6 C8 H8 119.8 . . ?
O3 C9 C16 120.0(8) . . ?
O3 C9 C16 120.2(9) 23_675 . ?
O3 C9 O3 108.3(14) . 23_675 ?
O3 C9 O7 120.6(8) 23_675 23_675 ?
O3 C9 O7 34.8(6) . 23_675 ?
C4 C10 H10 119.2 . . ?
C11 C10 C4 121.5(6) . . ?
C11 C10 H10 119.2 . . ?
C7 C11 C10 119.7(6) . . ?
C7 C11 H11 120.2 . . ?
C10 C11 H11 120.2 . . ?
O8 C12 C7 116.2(6) . . ?
O8 C12 O5 126.0(6) . . ?
O5 C12 C7 117.7(6) . . ?
C12 O5 In2 137.8(5) . . ?
C14 C13 C1 119.7(8) . . ?
C14 C13 C18 118.5(7) . . ?
C18 C13 C1 121.8(8) . . ?
C13 C14 H14 119.0 . . ?
C15 C14 C13 121.9(9) . . ?
C15 C14 H14 119.0 . . ?
C14 C15 H15 120.3 . . ?
C14 C15 C16 119.5(8) . . ?
C16 C15 H15 120.3 . . ?
C15 C16 C9 120.4(9) . . ?
C15 C16 C17 119.7(7) . . ?
C17 C16 C9 119.9(9) . . ?
C16 C17 H17 119.6 . . ?
C16 C17 C18 120.8(8) . . ?
C18 C17 H17 119.6 . . ?
C13 C18 H18 120.2 . . ?
C17 C18 C13 119.6(8) . . ?
C17 C18 H18 120.2 . . ?
C9 O3 In2 92.8(7) . 14_566 ?
C9 O7 In2 92.1(7) . 14_566 ?
O2 C19 C20 132(2) . . ?
C19 O2 In1 135.9(12) . . ?
C19 C20 H20A 109.5 . . ?
C19 C20 H20B 109.5 . . ?
C19 C20 H20C 109.5 . . ?
H20A C20 H20B 109.5 . . ?
H20A C20 H20C 109.5 . . ?
H20B C20 H20C 109.5 . . ?

loop_
_geom_bond_atom_site_label_1
_geom_bond_atom_site_label_2
_geom_bond_distance
_geom_bond_site_symmetry_2
_geom_bond_publ_flag
In1 O1 2.334(2) 16_557 ?
In1 O1 2.334(2) . ?
In1 O6 2.340(4) 3_565 ?
In1 O6 2.340(4) 18_567 ?
In1 O8 2.321(4) . ?
In1 O8 2.321(4) 16_557 ?
In1 O9 2.513(7) . ?
In1 O2 2.342(8) . ?
In2 O1 2.324(4) 16_557 ?
In2 O4 2.263(3) 3_565 ?
In2 O4 2.263(3) 24_655 ?
In2 O5 2.195(4) . ?
In2 O5 2.195(4) 22 ?
In2 O3 2.405(11) 12_566 ?
In2 O3 2.405(10) 15_656 ?
In2 O7 2.392(11) 12_566 ?
In2 O7 2.392(11) 15_656 ?
O4 C2 1.246(6) . ?
O6 C2 1.248(6) . ?
N1 C6 1.342(6) 23_675 ?
N1 C6 1.342(6) . ?
O8 C12 1.237(8) . ?
C1 C8 1.385(6) . ?
C1 C8 1.385(6) 23_675 ?
C1 C13 1.487(9) . ?
C2 C5 1.503(7) . ?
C3 H3 0.9300 . ?
C3 C5 1.393(7) . ?
C3 C7 1.374(8) . ?
C4 C5 1.396(7) . ?
C4 C6 1.484(7) . ?
C4 C10 1.392(8) . ?
C6 C8 1.374(7) . ?
C7 C11 1.370(9) . ?
C7 C12 1.514(8) . ?
C8 H8 0.9300 . ?
C9 C16 1.497(10) . ?
C9 O3 1.237(11) . ?
C9 O3 1.237(11) 23_675 ?
C9 O7 1.288(13) 23_675 ?
C9 O7 1.288(13) . ?
C10 H10 0.9300 . ?
C10 C11 1.379(9) . ?
C11 H11 0.9300 . ?
C12 O5 1.253(8) . ?
C13 C14 1.384(10) . ?
C13 C18 1.387(10) . ?
C14 H14 0.9300 . ?
C14 C15 1.367(9) . ?
C15 H15 0.9300 . ?
C15 C16 1.377(10) . ?
C16 C17 1.379(10) . ?
C17 H17 0.9300 . ?
C17 C18 1.385(9) . ?
C18 H18 0.9300 . ?
C19 O2 1.24(2) . ?
C19 C20 1.432(17) . ?
C20 H20A 0.9600 . ?
C20 H20B 0.9600 . ?
C20 H20C 0.9600 . ?

loop_
_geom_torsion_atom_site_label_1
_geom_torsion_atom_site_label_2
_geom_torsion_atom_site_label_3
_geom_torsion_atom_site_label_4
_geom_torsion
_geom_torsion_site_symmetry_1
_geom_torsion_site_symmetry_2
_geom_torsion_site_symmetry_3
_geom_torsion_site_symmetry_4
_geom_torsion_publ_flag
In1 O6 C2 O4 17.7(9) 2_665 . . . ?
In1 O6 C2 C5 -158.1(4) 2_665 . . . ?
In1 O8 C12 C7 -159.9(4) . . . . ?
In1 O8 C12 O5 20.2(10) . . . . ?
In2 O4 C2 O6 17.6(9) 2_665 . . . ?
In2 O4 C2 C5 -166.6(4) 2_665 . . . ?
O4 C2 C5 C3 -145.3(5) . . . . ?
O4 C2 C5 C4 28.9(8) . . . . ?
O6 C2 C5 C3 31.0(7) . . . . ?
O6 C2 C5 C4 -154.9(5) . . . . ?
N1 C6 C8 C1 -0.4(10) . . . . ?
O8 C12 O5 In2 41.1(11) . . . . ?
C1 C13 C14 C15 -178.4(12) . . . . ?
C1 C13 C18 C17 177.7(12) . . . . ?
C3 C7 C11 C10 0.0(13) . . . . ?
C3 C7 C12 O8 9.2(10) . . . . ?
C3 C7 C12 O5 -170.9(6) . . . . ?
C4 C6 C8 C1 -174.2(7) . . . . ?
C4 C10 C11 C7 0.3(14) . . . . ?
C5 C3 C7 C11 0.7(11) . . . . ?
C5 C3 C7 C12 -177.3(6) . . . . ?
C5 C4 C6 N1 57.9(9) . . . . ?
C5 C4 C6 C8 -127.9(6) . . . . ?
C5 C4 C10 C11 -1.3(12) . . . . ?
C6 N1 C6 C4 174.7(4) 23_675 . . . ?
C6 N1 C6 C8 0.7(11) 23_675 . . . ?
C6 C4 C5 C2 8.9(9) . . . . ?
C6 C4 C5 C3 -177.1(5) . . . . ?
C6 C4 C10 C11 177.8(8) . . . . ?
C7 C3 C5 C2 172.6(6) . . . . ?
C7 C3 C5 C4 -1.7(9) . . . . ?
C7 C12 O5 In2 -138.8(5) . . . . ?
C8 C1 C8 C6 0.0(12) 23_675 . . . ?
C8 C1 C13 C14 151.4(10) 23_675 . . . ?
C8 C1 C13 C14 -27.3(14) . . . . ?
C8 C1 C13 C18 155.7(11) . . . . ?
C8 C1 C13 C18 -25.6(16) 23_675 . . . ?
C9 C16 C17 C18 179.2(13) . . . . ?
C10 C4 C5 C2 -172.1(6) . . . . ?
C10 C4 C5 C3 2.0(9) . . . . ?
C10 C4 C6 N1 -121.2(7) . . . . ?
C10 C4 C6 C8 53.0(9) . . . . ?
C11 C7 C12 O8 -168.8(7) . . . . ?
C11 C7 C12 O5 11.1(10) . . . . ?
C12 C7 C11 C10 178.1(8) . . . . ?
C13 C1 C8 C6 178.8(7) . . . . ?
C13 C14 C15 C16 1.0(15) . . . . ?
C14 C13 C18 C17 1(2) . . . . ?
C14 C15 C16 C9 -179.8(11) . . . . ?
C14 C15 C16 C17 0(2) . . . . ?
C15 C16 C17 C18 0(2) . . . . ?
C16 C9 O3 In2 178.0(9) . . . 14_566 ?
C16 C17 C18 C13 0(2) . . . . ?
C18 C13 C14 C15 -1.3(15) . . . . ?
O3 C9 C16 C15 47(2) 23_675 . . . ?
O3 C9 C16 C15 -174.4(16) . . . . ?
O3 C9 C16 C17 6(2) . . . . ?
O3 C9 C16 C17 -133.2(17) 23_675 . . . ?
O3 C9 O3 In2 -38.6(19) 23_675 . . 14_566 ?
O7 C9 O7 In2 -34(2) 23_675 . . 14_566 ?
C20 C19 O2 In1 165(3) . . . . ?

loop_
_smtbx_masks_void_nr
_smtbx_masks_void_average_x
_smtbx_masks_void_average_y
_smtbx_masks_void_average_z
_smtbx_masks_void_volume
_smtbx_masks_void_count_electrons
_smtbx_masks_void_content
1 -0.255 -0.785 -0.290 9300.3 1796.0 ?
